data_2103631
loop_
_publ_author_name
'Wilson, Chick C.'

_publ_section_title
;
 Migration of the proton in the strong O---H&#x00B7;&#x00B7;&#x00B7;O
 hydrogen bond in urea--phosphoric acid (1/1)
;
_journal_issue 3
_journal_name_full 'Acta Crystallographica Section B'
_journal_page_first 435
_journal_page_last 439
_journal_paper_doi 10.1107/S0108768100018875
_journal_volume 57
_journal_year 2001
_chemical_formula_sum 'C H7 N2 O5 P'
_chemical_formula_weight 158.0
_chemical_name_common 'Urea-phosphoric acid'
_chemical_name_systematic
;
Urea-phosphoric acid 1:1 complex
;
_space_group_IT_number 61
_symmetry_cell_setting orthorhombic
_symmetry_space_group_name_Hall '-P 2ac 2ab'
_symmetry_space_group_name_H-M 'P b c a'
_cell_angle_alpha 90.00
_cell_angle_beta 90.00
_cell_angle_gamma 90.00
_cell_formula_units_Z 8
_cell_length_a 17.639
_cell_length_b 7.466
_cell_length_c 8.975
_cell_measurement_reflns_used 25
_cell_measurement_temperature 330.0(10)
_cell_volume 1181.943
_computing_molecular_graphics 'ORTEP (Johnson, 1994)'
_computing_structure_refinement 'GSAS (Larsen & von Dreele, 1994)'
_diffrn_ambient_temperature 330.0(10)
_diffrn_measurement_device SXD
_diffrn_measurement_method 'time-of-flight LAUE diffraction'
_diffrn_radiation_monochromator none
_diffrn_radiation_probe neutron
_diffrn_radiation_source 'ISIS spallation source'
_diffrn_radiation_type neutron
_diffrn_radiation_wavelength 0.5-5.0
_diffrn_reflns_av_R_equivalents .075
_diffrn_reflns_av_sigmaI/netI .0392
_diffrn_reflns_limit_h_max 22
_diffrn_reflns_limit_h_min 0
_diffrn_reflns_limit_k_max 13
_diffrn_reflns_limit_k_min 0
_diffrn_reflns_limit_l_max 12
_diffrn_reflns_limit_l_min 0
_diffrn_reflns_number 1661
_exptl_absorpt_coefficient_mu '1.960, at 1 Angstrom'
_exptl_absorpt_correction_T_max .78
_exptl_absorpt_correction_T_min .36
_exptl_absorpt_correction_type empirical
_exptl_absorpt_process_details
;
The linear absorption coefficient is wavelength dependent
 and it is calculated as:
          mu = 1.00 + 0.96 * lambda  [cm^-1]
;
_exptl_crystal_colour colourless
_exptl_crystal_density_diffrn 1.776
_exptl_crystal_density_method 'not measured'
_exptl_crystal_description 'irregular prisms'
_exptl_crystal_F_000 26.58
_exptl_crystal_size_max 3.0
_exptl_crystal_size_mid 2.5
_exptl_crystal_size_min 1.5
_refine_diff_density_max .916
_refine_diff_density_min -.973
_refine_ls_extinction_coef 8.410
_refine_ls_extinction_method 'Becker-Coppens Lorentzian model'
_refine_ls_goodness_of_fit_ref 1.287
_refine_ls_hydrogen_treatment refall
_refine_ls_matrix_type full
_refine_ls_number_parameters 145
_refine_ls_number_reflns 606
_refine_ls_number_restraints 0
_refine_ls_restrained_S_all 1.287
_refine_ls_R_factor_all .101
_refine_ls_R_factor_gt .101
_refine_ls_shift/su_max .000
_refine_ls_shift/su_mean .000
_refine_ls_structure_factor_coef Fsqd
_refine_ls_weighting_details w=1/[\s^2^(Fo^2^)]
_refine_ls_weighting_scheme calc
_refine_ls_wR_factor_ref .163
_reflns_number_observed 606
_reflns_number_total 606
_reflns_observed_criterion >3sigma(I)
_cod_data_source_file an0570.cif
_cod_data_source_block 330K
_cod_depositor_comments
;
 Correcting the ATOM_TYPE loop after consulting the original supplementary
 data.

 Antanas Vaitkus,
 2018-08-09

The following automatic conversions were performed:
'_symmetry_cell_setting' value 'Orthorhombic' changed to 'orthorhombic'
according to '/home/saulius/struct/CIF-dictionaries/cif_core.dic'
dictionary named 'cif_core.dic' version 2.4.1 from 2010-06-29.

Automatic conversion script
Id: cif_fix_enum 1527 2010-12-29 10:47:43Z saulius 

The following automatic conversions were performed:

'_symmetry_cell_setting' value 'Orthorhombic' changed to
'orthorhombic' according to
/home/saulius/struct/CIF-dictionaries/cif_core.dic dictionary named
'cif_core.dic' version 2.4.1 from 2010-06-29.

Automatic conversion script
Id: cif_fix_values 1715 2011-07-08 13:25:40Z adriana 

The following automatic conversions were performed:

'_refine_ls_weighting_scheme' value 'calc w=1/[\s^2^(Fo^2^)]' was
changed to 'calc'. New tag '_refine_ls_weighting_details' was
created. The value of the new tag was set to 'w=1/[\s^2^(Fo^2^)]'.

Automatic conversion script
Id: cif_fix_values 3143 2015-03-26 13:38:13Z robertas 
;
_cod_original_cell_volume 1181.9
_cod_database_code 2103631

loop_
_symmetry_equiv_pos_as_xyz
'x, y, z'
'-x+1/2, -y, z+1/2'
'x+1/2, -y+1/2, -z'
'-x, y+1/2, -z+1/2'
'-x, -y, -z'
'x-1/2, y, -z-1/2'
'-x-1/2, y-1/2, z'
'x, -y-1/2, z-1/2'

loop_
_atom_site_label
_atom_site_fract_x
_atom_site_fract_y
_atom_site_fract_z
_atom_site_U_iso_or_equiv
_atom_site_adp_type
_atom_site_calc_flag
_atom_site_occupancy
_atom_site_type_symbol
P1 .3117(4) .2795(5) .3091(5) 2.54 Uani d 1 P
O1 .3393(4) .0921(8) .3605(6) 3.76 Uani d 1 O
O2 .2783(3) .3848(5) .4361(5) 2.67 Uani d 1 O
O3 .2479(4) .2506(7) .1923(6) 3.52 Uani d 1 O
O4 .3790(4) .3650(7) .2403(5) 3.73 Uani d 1 O
O5 .4471(4) .6333(5) .3100(5) 3.56 Uani d 1 O
N1 .5072(4) .7839(5) .4915(5) 4.21 Uani d 1 N
N2 .3964(3) .6387(5) .5417(4) 4.17 Uani d 1 N
C1 .4495(3) .6852(5) .4470(5) 3.00 Uani d 1 C
H1 .2977(8) .0102(13) .3911(10) 4.92 Uani d 1 H
H11 .5514(11) .8096(13) .4211(16) 6.54 Uani d 1 H
H12 .5103(8) .8222(14) .5986(12) 5.97 Uani d 1 H
H21 .3536(10) .5616(17) .5142(13) 6.58 Uani d 1 H
H22 .3955(8) .6767(14) .6442(12) 6.70 Uani d 1 H
H3 .2616(7) .1959(11) .0940(9) 4.73 Uani d 1 H
H4 .4079(8) .5061(13) .2789(10) 6.03 Uani d 1 H

loop_
_atom_site_aniso_label
_atom_site_aniso_U_11
_atom_site_aniso_U_22
_atom_site_aniso_U_33
_atom_site_aniso_U_12
_atom_site_aniso_U_13
_atom_site_aniso_U_23
P1 .037(5) .023(3) .0154(19) -.008(2) .000(2) .001(2)
O1 .030(6) .037(3) .045(3) .009(3) -.010(3) .001(3)
O2 .019(5) .028(2) .031(2) -.004(2) .004(2) -.002(2)
O3 .019(5) .051(3) .034(2) .002(2) -.009(3) -.004(2)
O4 .033(6) .045(3) .033(3) -.009(3) .007(3) -.001(2)
O5 .051(6) .029(3) .028(2) -.010(3) .007(3) -.002(2)
N1 .045(4) .0413(17) .0397(19) -.010(2) -.002(2) -.0131(17)
N2 .035(4) .051(2) .0384(18) -.007(2) .006(2) -.0064(18)
C1 .032(5) .029(2) .027(2) .002(2) -.001(2) -.0008(17)
H1 .066(13) .035(5) .046(5) .008(5) -.004(5) -.002(4)
H11 .073(15) .047(5) .078(8) -.016(6) -.011(7) -.005(6)
H12 .048(12) .075(7) .056(6) .000(6) -.006(5) -.026(5)
H21 .049(15) .071(7) .074(8) -.024(7) .008(7) -.020(6)
H22 .069(14) .080(7) .050(6) -.014(7) .003(6) -.020(6)
H3 .055(11) .048(5) .039(5) -.007(5) .000(5) -.002(4)
H4 .079(14) .053(6) .044(5) -.004(6) .018(5) -.007(4)

loop_
_atom_type_symbol
_atom_type_description
_atom_type_scat_length_neutron
_atom_type_scat_source
C C 6.646 'International Tables Vol C Table 4.4.4.1'
H H -3.739 'International Tables Vol C Table 4.4.4.1'
N N 9.360 'International Tables Vol C Table 4.4.4.1'
O O 5.803 'International Tables Vol C Table 4.4.4.1'

loop_
_geom_angle_atom_site_label_1
_geom_angle_atom_site_label_2
_geom_angle_atom_site_label_3
_geom_angle
_geom_angle_publ_flag
O1 P1 O2 111.6(4) yes
O1 P1 O3 107.6(4) yes
O1 P1 O4 105.1(5) yes
O2 P1 O3 107.5(5) yes
O2 P1 O4 113.8(4) yes
O3 P1 O4 111.0(4) yes
P1 O1 H1 113.9(7) yes
P1 O3 H3 118.5(10) yes
P1 O4 H4 126.0(7) yes
C1 O5 H4 118.4(6) yes
C1 N1 H11 120.4(7) yes
C1 N1 H12 119.4(10) yes
H11 N1 H12 119.8(11) yes
C1 N2 H21 122.9(8) yes
C1 N2 H22 123.6(10) yes
H21 N2 H22 113.6(11) yes
O5 C1 N1 118.8(5) yes
O5 C1 N2 120.9(5) yes
N1 C1 N2 120.2(4) yes

loop_
_geom_bond_atom_site_label_1
_geom_bond_atom_site_label_2
_geom_bond_distance
_geom_bond_publ_flag
P1 O1 1.552(7) yes
P1 O2 1.505(7) yes
P1 O3 1.552(8) yes
P1 O4 1.482(8) yes
O1 H1 .994(18) yes
O3 H3 1.002(12) yes
O4 H4 1.221(12) yes
O5 C1 1.290(6) yes
O5 H4 1.208(13) yes
N1 C1 1.317(7) yes
N1 H11 1.02(2) yes
N1 H12 1.004(13) yes
N2 C1 1.312(7) yes
N2 H21 .982(19) yes
N2 H22 .963(12) yes

loop_
_geom_hbond_atom_site_label_D
_geom_hbond_atom_site_label_H
_geom_hbond_atom_site_label_A
_geom_hbond_site_symmetry_A
_geom_hbond_distance_DH
_geom_hbond_distance_HA
_geom_hbond_distance_DA
O1 H1 O2 7_655 .994(18) 1.685(14) 2.676(10)
O3 H3 O2 8_565 1.002(12) 1.567(10) 2.568(7)
O5 H4 O4 . 1.208(13) 1.221(12) 2.419(8)

loop_
_cod_related_entry_id
_cod_related_entry_database
_cod_related_entry_code
1 ChemSpider 19748
